data_7709384
loop_
_publ_author_name
'H\"ammer, Matthias'
'Pielnhofer, Florian'
'Janka, Oliver'
'Takahashi, Hirotaka'
'Gross, Peter'
'P\"ottgen, Rainer'
'H\"oppe, Henning A'

_publ_section_title
;
 Polymorphism and optical, magnetic and thermal properties of the either
 phyllo- or inosilicate-analogous borosulfate
 Cu[B<sub>2</sub>(SO<sub>4</sub>)<sub>4</sub>].
;
_journal_issue 8
_journal_name_full 'Dalton transactions (Cambridge, England : 2003)'
_journal_page_first 3104
_journal_page_last 3115
_journal_paper_doi 10.1039/d1dt04090a
_journal_volume 51
_journal_year 2022
_chemical_formula_sum 'B2 Cu O16 S4'
_chemical_formula_weight 469.422
_space_group_IT_number 15
_space_group_name_Hall '-C 2yc'
_space_group_name_H-M_alt 'C 1 2/c 1'
_symmetry_Int_Tables_number 15
_symmetry_space_group_name_Hall '-C 2yc'
_symmetry_space_group_name_H-M 'C 1 2/c 1'
_audit_creation_date 2021-04-08
_audit_creation_method SHELXL-2014/7
_audit_update_record 2021-04-08
_cell_angle_alpha 90.000
_cell_angle_beta 125.056(12)
_cell_angle_gamma 90.000
_cell_formula_units_Z 4
_cell_length_a 17.662(8)
_cell_length_b 5.3362(30)
_cell_length_c 14.541(10)
_cell_volume 1121.8(11)
_refine_ls_R_factor_all 0.029
_cod_data_source_file d1dt04090a10.cif
_cod_data_source_block mo_PN259_0m
_cod_depositor_comments 'Adding full bibliography for 7709384--7709391.cif.'
_cod_original_sg_symbol_Hall -C_2yc
_cod_original_formula_sum 'Cu S4 O16 B2'
_cod_database_code 7709384

loop_
_symmetry_equiv_pos_site_id
_symmetry_equiv_pos_as_xyz
1 x,y,z
2 -x,y,1/2-z
3 -x,-y,-z
4 x,-y,1/2+z
5 1/2+x,1/2+y,z
6 1/2-x,1/2+y,1/2-z
7 1/2-x,1/2-y,-z
8 1/2+x,1/2-y,1/2+z

loop_
_atom_site_aniso_label
_atom_site_aniso_U_11
_atom_site_aniso_U_22
_atom_site_aniso_U_33
_atom_site_aniso_U_12
_atom_site_aniso_U_13
_atom_site_aniso_U_23
Cu1 0.00617(12) 0.00716(12) 0.00837(12) 0.00000 0.00414(10) 0.00000
S1 0.00604(14) 0.00943(15) 0.00692(13) 0.00074(11) 0.00379(11) -0.00077(11)
S2 0.00616(14) 0.00865(15) 0.00605(13) -0.00148(11) 0.00343(11) -0.00136(10)
O11 0.0146(5) 0.0149(6) 0.0154(5) 0.0076(4) 0.0068(4) 0.0037(4)
O12 0.0144(5) 0.0149(5) 0.0193(5) -0.0018(4) 0.0136(4) -0.0004(4)
O13 0.0080(4) 0.0148(5) 0.0065(4) 0.0029(4) 0.0037(4) -0.0017(3)
O14 0.0070(4) 0.0144(5) 0.0073(4) 0.0017(4) 0.0034(4) 0.0036(4)
O21 0.0154(5) 0.0169(6) 0.0113(4) 0.0087(4) 0.0066(4) 0.0052(4)
O22 0.0187(6) 0.0184(6) 0.0180(5) -0.0132(4) 0.0140(5) -0.0106(4)
O23 0.0123(5) 0.0121(5) 0.0130(5) -0.0041(4) 0.0103(4) -0.0041(4)
O24 0.0100(4) 0.0093(5) 0.0059(4) 0.0008(4) 0.0033(4) -0.0006(3)
B1 0.0071(6) 0.0087(7) 0.0065(6) -0.0002(5) 0.0041(5) -0.0010(5)

loop_
_atom_site_label
_atom_site_type_symbol
_atom_site_fract_x
_atom_site_fract_y
_atom_site_fract_z
_atom_site_occupancy
_atom_site_symmetry_multiplicity
_atom_site_Wyckoff_symbol
_atom_site_attached_hydrogens
_atom_site_calc_flag
_atom_site_thermal_displace_type
_atom_site_U_iso_or_equiv
Cu1 Cu 0.0000 0.4478 0.2500 1.000 4 e ? d Uani 0.00730(7)
S1 S 0.1269 -0.4226 0.1613 1.000 8 f ? d Uani 0.00747(7)
S2 S -0.1388 -0.0420 0.0883 1.000 8 f ? d Uani 0.00705(7)
O11 O 0.0750 -0.1988 0.0949 1.000 8 f ? d Uani 0.0162(2)
O12 O 0.0833 0.4068 0.2039 1.000 8 f ? d Uani 0.0140(2)
O13 O 0.1474 0.3966 0.0906 1.000 8 f ? d Uani 0.0101(2)
O14 O 0.2691 0.1403 0.2344 1.000 8 f ? d Uani 0.01002(19)
O21 O -0.0724 -0.2575 0.1335 1.000 8 f ? d Uani 0.0152(2)
O22 O -0.1000 0.2166 0.1062 1.000 8 f ? d Uani 0.0164(2)
O23 O -0.1980 -0.0441 0.1400 1.000 8 f ? d Uani 0.0107(2)
O24 O 0.2157 0.0716 0.0441 1.000 8 f ? d Uani 0.00922(18)
B1 B 0.2340 0.2670 0.1271 1.000 8 f ? d Uani 0.0074(3)

loop_
_atom_type_symbol
_atom_type_oxidation_number
_atom_type_radius_bond
Cu ? ?
S ? ?
O ? ?
B ? ?

loop_
_geom_angle_atom_site_label_1
_geom_angle_atom_site_label_2
_geom_angle_atom_site_label_3
_geom_angle_site_symmetry_1
_geom_angle_site_symmetry_2
_geom_angle_site_symmetry_3
_geom_angle
_geom_angle_publ_flag
O12 Cu1 O12 . . 2_655 177.95(7) no
O12 Cu1 O22 . . 5_455 89.04(6) no
O12 Cu1 O22 2_655 . 5_455 89.58(6) no
O12 Cu1 O22 . . 6_655 89.58(6) no
O12 Cu1 O22 2_655 . 6_655 89.04(6) no
O22 Cu1 O22 5_455 . 6_655 94.56(5) no
O12 Cu1 O21 . . 6_655 86.76(5) no
O12 Cu1 O21 2_655 . 6_655 94.67(6) no
O22 Cu1 O21 5_455 . 6_655 175.52(4) no
O22 Cu1 O21 6_655 . 6_655 86.95(5) no
O12 Cu1 O21 . . 5_455 94.67(6) no
O12 Cu1 O21 2_655 . 5_455 86.76(5) no
O22 Cu1 O21 5_455 . 5_455 86.95(5) no
O22 Cu1 O21 6_655 . 5_455 175.52(4) no
O21 Cu1 O21 6_655 . 5_455 91.87(4) no
O11 S1 O12 . . 1_545 116.89(7) no
O11 S1 O13 . . 1_545 108.36(7) no
O12 S1 O13 1_545 . 1_545 108.45(8) no
O11 S1 O14 . . 6_645 113.34(7) no
O12 S1 O14 1_545 . 6_645 107.60(8) no
O13 S1 O14 1_545 . 6_645 100.93(6) no
O21 S2 O22 . . 1_565 115.76(7) no
O21 S2 O23 . . . 110.79(8) no
O22 S2 O23 1_565 . . 106.89(9) no
O21 S2 O24 . . 7_665 110.45(6) no
O22 S2 O24 1_565 . 7_665 107.97(7) no
O23 S2 O24 . . 7_665 104.30(7) no
S1 O12 Cu1 1_565 . . 138.08(10) no
B1 O13 S1 . . 1_565 127.99(11) no
B1 O14 S1 . . 6_655 131.48(9) no
S2 O21 Cu1 . . 5_545 154.94(8) no
S2 O22 Cu1 1_545 . 5_545 146.21(8) no
B1 O23 S2 . . . 130.14(13) no
B1 O24 S2 . . 7_665 131.86(9) no
O13 B1 O14 . . . 110.14(12) no
O13 B1 O23 . . . 108.24(15) no
O14 B1 O23 . . . 111.00(12) no
O13 B1 O24 . . . 108.70(12) no
O14 B1 O24 . . . 108.06(11) no
O23 B1 O24 . . . 110.68(12) no

loop_
_geom_bond_atom_site_label_1
_geom_bond_atom_site_label_2
_geom_bond_site_symmetry_1
_geom_bond_site_symmetry_2
_geom_bond_distance
_geom_bond_publ_flag
Cu1 O12 . . 2.0656(19) no
Cu1 O12 . 2_655 2.0656(19) no
Cu1 O22 . 5_455 2.1174(14) no
Cu1 O22 . 6_655 2.1174(14) no
Cu1 O21 . 6_655 2.1184(13) no
Cu1 O21 . 5_455 2.1184(13) no
S1 O11 . . 1.4267(12) no
S1 O12 . 1_545 1.4534(17) no
S1 O13 . 1_545 1.5388(16) no
S1 O14 . 6_645 1.5821(11) no
S2 O21 . . 1.4350(13) no
S2 O22 . 1_565 1.4362(13) no
S2 O23 . . 1.5351(19) no
S2 O24 . 7_665 1.5639(14) no
O12 S1 . 1_565 1.4534(17) no
O13 B1 . . 1.4736(21) no
O13 S1 . 1_565 1.5388(16) no
O14 B1 . . 1.4808(22) no
O14 S1 . 6_655 1.5821(11) no
O21 Cu1 . 5_545 2.1184(13) no
O22 S2 . 1_545 1.4362(13) no
O22 Cu1 . 5_545 2.1174(14) no
O23 B1 . . 1.4991(24) no
O24 B1 . . 1.5011(21) no
O24 S2 . 7_665 1.5639(14) no
